data_2239465
loop_
_publ_author_name
'Shahid, Hafiz Abdullah'
'Hussain, Ejaz'
'Jahangir, Sajid'
'Yousuf, Sammer'

_publ_section_title
;
 1-(2-Methyl-5-nitro-1<i>H</i>-imidazol-1-yl)propan-2-yl acetate
;
_journal_coeditor_code HB7195
_journal_issue 3
_journal_name_full 'Acta Crystallographica Section E'
_journal_page_first o294
_journal_paper_doi 10.1107/S1600536814002505
_journal_volume 70
_journal_year 2014
_chemical_formula_iupac 'C9 H13 N3 O4'
_chemical_formula_moiety 'C9 H13 N3 O4'
_chemical_formula_sum 'C9 H13 N3 O4'
_chemical_formula_weight 227.22
_chemical_name_systematic
;
1-(2-Methyl-5-nitro-1<i>H</i>-imidazol-1-yl)propan-2-yl acetate
;
_space_group_IT_number 14
_symmetry_cell_setting monoclinic
_symmetry_space_group_name_Hall '-P 2yn'
_symmetry_space_group_name_H-M 'P 1 21/n 1'
_atom_sites_solution_hydrogens geom
_atom_sites_solution_primary direct
_atom_sites_solution_secondary difmap
_audit_creation_method SHELXL-97
_cell_angle_alpha 90.00
_cell_angle_beta 90.978(2)
_cell_angle_gamma 90.00
_cell_formula_units_Z 4
_cell_length_a 6.1771(5)
_cell_length_b 8.9928(7)
_cell_length_c 20.3736(16)
_cell_measurement_reflns_used 1751
_cell_measurement_temperature 273(2)
_cell_measurement_theta_max 22.31
_cell_measurement_theta_min 2.48
_cell_volume 1131.58(16)
_computing_cell_refinement 'SAINT (Bruker, 2000)'
_computing_data_collection 'SMART (Bruker, 2000)'
_computing_data_reduction 'SAINT (Bruker, 2000)'
_computing_molecular_graphics 'SHELXTL (Sheldrick, 2008)'
_computing_publication_material
;
SHELXTL (Sheldrick, 2008), PARST (Nardelli, 1995) and PLATON
(Spek, 2009)
;
_computing_structure_refinement 'SHELXL97 (Sheldrick, 2008)'
_computing_structure_solution 'SHELXS97 (Sheldrick, 2008)'
_diffrn_ambient_temperature 273(2)
_diffrn_measured_fraction_theta_full 0.971
_diffrn_measured_fraction_theta_max 0.971
_diffrn_measurement_device_type 'Bruker SMART APEX CCD'
_diffrn_measurement_method '\w scan'
_diffrn_radiation_monochromator graphite
_diffrn_radiation_source 'fine-focus sealed tube'
_diffrn_radiation_type MoK\a
_diffrn_radiation_wavelength 0.71073
_diffrn_reflns_av_R_equivalents 0.0253
_diffrn_reflns_av_sigmaI/netI 0.0262
_diffrn_reflns_limit_h_max 7
_diffrn_reflns_limit_h_min -7
_diffrn_reflns_limit_k_max 10
_diffrn_reflns_limit_k_min -10
_diffrn_reflns_limit_l_max 24
_diffrn_reflns_limit_l_min -23
_diffrn_reflns_number 6541
_diffrn_reflns_theta_full 25.49
_diffrn_reflns_theta_max 25.49
_diffrn_reflns_theta_min 2.00
_exptl_absorpt_coefficient_mu 0.106
_exptl_absorpt_correction_T_max 0.9937
_exptl_absorpt_correction_T_min 0.9538
_exptl_absorpt_correction_type multi-scan
_exptl_absorpt_process_details '(SADABS; Bruker, 2000)'
_exptl_crystal_colour colourless
_exptl_crystal_density_diffrn 1.334
_exptl_crystal_density_method 'not measured'
_exptl_crystal_description plate
_exptl_crystal_F_000 480
_exptl_crystal_size_max 0.45
_exptl_crystal_size_mid 0.27
_exptl_crystal_size_min 0.06
_refine_diff_density_max 0.202
_refine_diff_density_min -0.121
_refine_ls_extinction_method none
_refine_ls_goodness_of_fit_ref 1.021
_refine_ls_hydrogen_treatment constr
_refine_ls_matrix_type full
_refine_ls_number_parameters 145
_refine_ls_number_reflns 2042
_refine_ls_number_restraints 0
_refine_ls_restrained_S_all 1.021
_refine_ls_R_factor_all 0.0572
_refine_ls_R_factor_gt 0.0433
_refine_ls_shift/su_max 0.000
_refine_ls_shift/su_mean 0.000
_refine_ls_structure_factor_coef Fsqd
_refine_ls_weighting_details 'calc w=1/[\s^2^(Fo^2^)+(0.0605P)^2^+0.1628P] where P=(Fo^2^+2Fc^2^)/3'
_refine_ls_weighting_scheme calc
_refine_ls_wR_factor_gt 0.1088
_refine_ls_wR_factor_ref 0.1189
_reflns_number_gt 1567
_reflns_number_total 2042
_reflns_threshold_expression I>2\s(I)
_cod_data_source_file hb7195sup1.cif
_cod_data_source_block I
_cod_original_sg_symbol_H-M 'P 21/n'
_cod_database_code 2239465
_cod_database_fobs_code 2239465

loop_
_symmetry_equiv_pos_as_xyz
'x, y, z'
'-x+1/2, y+1/2, -z+1/2'
'-x, -y, -z'
'x-1/2, -y-1/2, z-1/2'

loop_
_atom_site_type_symbol
_atom_site_label
_atom_site_fract_x
_atom_site_fract_y
_atom_site_fract_z
_atom_site_U_iso_or_equiv
_atom_site_adp_type
_atom_site_calc_flag
_atom_site_refinement_flags
_atom_site_occupancy
_atom_site_symmetry_multiplicity
O O1 0.9023(2) 0.57210(19) 0.08857(8) 0.0881(5) Uani d . 1 1
O O2 0.6626(3) 0.55701(17) 0.16347(8) 0.0834(5) Uani d . 1 1
O O3 0.48247(17) 0.11443(13) 0.18968(6) 0.0498(3) Uani d . 1 1
O O4 0.8273(2) 0.17014(17) 0.16857(8) 0.0744(5) Uani d . 1 1
N N2 0.7361(3) 0.51890(17) 0.11093(9) 0.0604(5) Uani d . 1 1
N N3 0.5484(3) 0.2475(2) -0.00606(8) 0.0658(5) Uani d . 1 1
N N1 0.4442(2) 0.33433(15) 0.09081(7) 0.0476(4) Uani d . 1 1
C C5 0.6300(3) 0.40876(19) 0.07274(9) 0.0497(5) Uani d . 1 1
C C4 0.6890(3) 0.3540(2) 0.01383(10) 0.0599(5) Uani d . 1 1
H H4A 0.8088 0.3851 -0.0095 0.072 Uiso calc R 1 1
C C2 0.4036(3) 0.2373(2) 0.04109(10) 0.0552(5) Uani d . 1 1
C C11 0.2199(3) 0.1309(3) 0.03950(12) 0.0744(6) Uani d . 1 1
H H11A 0.2237 0.0738 -0.0003 0.112 Uiso calc R 1 1
H H11B 0.0859 0.1848 0.0412 0.112 Uiso calc R 1 1
H H11C 0.2312 0.0654 0.0766 0.112 Uiso calc R 1 1
C C6 0.3239(3) 0.3431(2) 0.15215(9) 0.0517(5) Uani d . 1 1
H H6A 0.1826 0.2979 0.1455 0.062 Uiso calc R 1 1
H H6B 0.3018 0.4468 0.1633 0.062 Uiso calc R 1 1
C C7 0.4387(3) 0.26641(19) 0.20886(9) 0.0489(5) Uani d . 1 1
H H7A 0.5748 0.3178 0.2193 0.059 Uiso calc R 1 1
C C8 0.2980(4) 0.2624(2) 0.26847(10) 0.0674(6) Uani d . 1 1
H H8A 0.3741 0.2134 0.3038 0.101 Uiso calc R 1 1
H H8B 0.1670 0.2092 0.2583 0.101 Uiso calc R 1 1
H H8C 0.2633 0.3622 0.2814 0.101 Uiso calc R 1 1
C C9 0.6837(3) 0.0809(2) 0.17030(9) 0.0514(5) Uani d . 1 1
C C10 0.7003(3) -0.0780(2) 0.15128(12) 0.0731(6) Uani d . 1 1
H H10A 0.8452 -0.0989 0.1377 0.110 Uiso calc R 1 1
H H10B 0.6007 -0.0982 0.1157 0.110 Uiso calc R 1 1
H H10C 0.6658 -0.1395 0.1882 0.110 Uiso calc R 1 1

loop_
_atom_site_aniso_label
_atom_site_aniso_U_11
_atom_site_aniso_U_22
_atom_site_aniso_U_33
_atom_site_aniso_U_12
_atom_site_aniso_U_13
_atom_site_aniso_U_23
O1 0.0725(10) 0.0951(12) 0.0972(12) -0.0330(9) 0.0186(9) -0.0015(10)
O2 0.1073(12) 0.0620(9) 0.0817(11) -0.0251(8) 0.0283(10) -0.0176(8)
O3 0.0430(6) 0.0450(7) 0.0615(8) -0.0013(5) 0.0057(6) 0.0015(6)
O4 0.0452(7) 0.0801(10) 0.0982(12) -0.0049(7) 0.0122(7) 0.0021(9)
N2 0.0624(10) 0.0496(9) 0.0693(12) -0.0064(8) 0.0080(9) 0.0057(8)
N3 0.0700(11) 0.0718(11) 0.0558(11) 0.0022(9) 0.0071(9) -0.0034(9)
N1 0.0473(8) 0.0420(7) 0.0536(9) 0.0043(6) 0.0056(7) 0.0033(7)
C5 0.0488(9) 0.0452(10) 0.0551(12) 0.0015(8) 0.0040(9) 0.0065(8)
C4 0.0565(11) 0.0639(12) 0.0595(13) 0.0037(10) 0.0109(10) 0.0096(10)
C2 0.0551(11) 0.0536(11) 0.0570(12) 0.0043(8) 0.0002(9) -0.0004(9)
C11 0.0676(13) 0.0759(14) 0.0794(16) -0.0104(11) -0.0022(12) -0.0129(12)
C6 0.0461(9) 0.0476(10) 0.0618(12) 0.0042(8) 0.0119(9) -0.0012(9)
C7 0.0482(9) 0.0444(9) 0.0544(11) -0.0031(8) 0.0073(8) -0.0037(8)
C8 0.0717(13) 0.0701(13) 0.0609(13) -0.0068(10) 0.0190(11) -0.0045(10)
C9 0.0445(9) 0.0612(11) 0.0486(11) 0.0040(9) 0.0015(8) 0.0070(9)
C10 0.0706(13) 0.0668(13) 0.0820(16) 0.0185(11) 0.0043(12) -0.0038(12)

loop_
_atom_type_symbol
_atom_type_description
_atom_type_scat_dispersion_real
_atom_type_scat_dispersion_imag
_atom_type_scat_source
C C 0.0033 0.0000 'International Tables Vol C Tables 4.2.6.8 and 6.1.1.4'
H H 0.0000 0.0000 'International Tables Vol C Tables 4.2.6.8 and 6.1.1.4'
N N 0.0061 0.0000 'International Tables Vol C Tables 4.2.6.8 and 6.1.1.4'
O O 0.0106 0.0000 'International Tables Vol C Tables 4.2.6.8 and 6.1.1.4'

loop_
_geom_angle_atom_site_label_1
_geom_angle_atom_site_label_2
_geom_angle_atom_site_label_3
_geom_angle
C9 O3 C7 117.93(13)
O2 N2 O1 122.85(18)
O2 N2 C5 120.29(15)
O1 N2 C5 116.86(17)
C2 N3 C4 105.66(17)
C2 N1 C5 104.86(14)
C2 N1 C6 125.45(14)
C5 N1 C6 129.44(15)
C4 C5 N1 107.28(17)
C4 C5 N2 127.87(17)
N1 C5 N2 124.84(16)
N3 C4 C5 110.04(17)
N3 C4 H4A 125.0
C5 C4 H4A 125.0
N3 C2 N1 112.15(17)
N3 C2 C11 123.62(19)
N1 C2 C11 124.23(17)
C2 C11 H11A 109.5
C2 C11 H11B 109.5
H11A C11 H11B 109.5
C2 C11 H11C 109.5
H11A C11 H11C 109.5
H11B C11 H11C 109.5
N1 C6 C7 112.86(13)
N1 C6 H6A 109.0
C7 C6 H6A 109.0
N1 C6 H6B 109.0
C7 C6 H6B 109.0
H6A C6 H6B 107.8
O3 C7 C8 107.95(14)
O3 C7 C6 108.15(14)
C8 C7 C6 110.95(15)
O3 C7 H7A 109.9
C8 C7 H7A 109.9
C6 C7 H7A 109.9
C7 C8 H8A 109.5
C7 C8 H8B 109.5
H8A C8 H8B 109.5
C7 C8 H8C 109.5
H8A C8 H8C 109.5
H8B C8 H8C 109.5
O4 C9 O3 123.20(17)
O4 C9 C10 125.65(18)
O3 C9 C10 111.14(16)
C9 C10 H10A 109.5
C9 C10 H10B 109.5
H10A C10 H10B 109.5
C9 C10 H10C 109.5
H10A C10 H10C 109.5
H10B C10 H10C 109.5

loop_
_geom_bond_atom_site_label_1
_geom_bond_atom_site_label_2
_geom_bond_distance
O1 N2 1.2276(19)
O2 N2 1.219(2)
O3 C9 1.3447(19)
O3 C7 1.448(2)
O4 C9 1.197(2)
N2 C5 1.414(2)
N3 C2 1.327(2)
N3 C4 1.351(3)
N1 C2 1.357(2)
N1 C5 1.384(2)
N1 C6 1.467(2)
C5 C4 1.353(3)
C4 H4A 0.9300
C2 C11 1.484(3)
C11 H11A 0.9600
C11 H11B 0.9600
C11 H11C 0.9600
C6 C7 1.512(3)
C6 H6A 0.9700
C6 H6B 0.9700
C7 C8 1.506(2)
C7 H7A 0.9800
C8 H8A 0.9600
C8 H8B 0.9600
C8 H8C 0.9600
C9 C10 1.485(3)
C10 H10A 0.9600
C10 H10B 0.9600
C10 H10C 0.9600

loop_
_geom_hbond_atom_site_label_D
_geom_hbond_atom_site_label_H
_geom_hbond_atom_site_label_A
_geom_hbond_site_symmetry_A
_geom_hbond_distance_DH
_geom_hbond_distance_HA
_geom_hbond_distance_DA
_geom_hbond_angle_DHA
_geom_hbond_publ_flag
C4 H4A O1 3_765 0.93 2.45 3.369(2) 168 yes
C6 H6A O4 1_455 0.97 2.53 3.460(2) 161 yes

loop_
_geom_torsion_atom_site_label_1
_geom_torsion_atom_site_label_2
_geom_torsion_atom_site_label_3
_geom_torsion_atom_site_label_4
_geom_torsion
C2 N1 C5 C4 0.4(2)
C6 N1 C5 C4 174.87(16)
C2 N1 C5 N2 -178.36(17)
C6 N1 C5 N2 -3.9(3)
O2 N2 C5 C4 179.99(19)
O1 N2 C5 C4 -0.1(3)
O2 N2 C5 N1 -1.5(3)
O1 N2 C5 N1 178.41(17)
C2 N3 C4 C5 -0.1(2)
N1 C5 C4 N3 -0.2(2)
N2 C5 C4 N3 178.55(18)
C4 N3 C2 N1 0.4(2)
C4 N3 C2 C11 -179.12(19)
C5 N1 C2 N3 -0.6(2)
C6 N1 C2 N3 -175.27(16)
C5 N1 C2 C11 179.00(18)
C6 N1 C2 C11 4.3(3)
C2 N1 C6 C7 100.0(2)
C5 N1 C6 C7 -73.4(2)
C9 O3 C7 C8 -139.19(17)
C9 O3 C7 C6 100.71(17)
N1 C6 C7 O3 -55.09(18)
N1 C6 C7 C8 -173.30(14)
C7 O3 C9 O4 0.4(3)
C7 O3 C9 C10 -178.99(16)
